data_2221784
loop_
_publ_author_name
'Tahir, M. Nawaz'
'Atakol, Orhan'
'Tariq, Muhammad Ilyas'

_publ_section_title
;
 Poly[(\m-benzene-1,2,4,5-tetracarboxylato)tetrasilver(I)]
;
_journal_coeditor_code RK2131
_journal_issue 5
_journal_name_full 'Acta Crystallographica Section E'
_journal_page_first m580
_journal_paper_doi 10.1107/S1600536809015074
_journal_volume 65
_journal_year 2009
_chemical_formula_iupac '[Ag4 (C10 H2 O8)]'
_chemical_formula_moiety 'C5 H Ag2 O4'
_chemical_formula_sum 'C5 H Ag2 O4'
_chemical_formula_weight 340.80
_chemical_name_systematic
;
Poly[(\m-benzene-1,2,4,5-tetracarboxylato)tetrasilver(I)]
;
_space_group_IT_number 14
_symmetry_cell_setting monoclinic
_symmetry_space_group_name_Hall '-P 2ybc'
_symmetry_space_group_name_H-M 'P 1 21/c 1'
_atom_sites_solution_primary Patterson
_atom_sites_solution_secondary difmap
_cell_angle_alpha 90
_cell_angle_beta 94.36(2)
_cell_angle_gamma 90
_cell_formula_units_Z 4
_cell_length_a 8.3280(10)
_cell_length_b 6.3170(10)
_cell_length_c 10.945(2)
_cell_measurement_reflns_used 25
_cell_measurement_temperature 296
_cell_measurement_theta_max 20.97
_cell_measurement_theta_min 11.72
_cell_volume 574.13(16)
_computing_cell_refinement '<i>CAD-4 EXPRESS</i> (Enraf--Nonius, 1993)'
_computing_data_collection '<i>CAD-4 EXPRESS</i> (Enraf--Nonius, 1993)'
_computing_data_reduction '<i>MolEN</i> (Fair, 1990)'
_computing_molecular_graphics 'ORTEP-3 (Farrugia, 1997)'
_computing_publication_material 'WinGX (Farrugia, 1999)'
_computing_structure_refinement 'SHELXS97 (Sheldrick, 2008)'
_computing_structure_solution 'SHELXS97 (Sheldrick, 2008)'
_diffrn_measured_fraction_theta_full 0.998
_diffrn_measured_fraction_theta_max 0.919
_diffrn_measurement_device 'Enraf--Nonius CAD-4'
_diffrn_measurement_method \w/2\q
_diffrn_radiation_type MoK\a
_diffrn_radiation_wavelength 0.71073
_diffrn_reflns_av_R_equivalents 0.0121
_diffrn_reflns_av_sigmaI/netI 0.0125
_diffrn_reflns_limit_h_max 10
_diffrn_reflns_limit_h_min 0
_diffrn_reflns_limit_k_max 8
_diffrn_reflns_limit_k_min 0
_diffrn_reflns_limit_l_max 14
_diffrn_reflns_limit_l_min -14
_diffrn_reflns_number 1680
_diffrn_reflns_theta_full 25.00
_diffrn_reflns_theta_max 28.24
_diffrn_reflns_theta_min 3.73
_diffrn_standards_decay_% 0.1
_diffrn_standards_interval_time 120
_diffrn_standards_number 3
_exptl_absorpt_coefficient_mu 6.764
_exptl_absorpt_correction_T_max 0.578
_exptl_absorpt_correction_T_min 0.448
_exptl_absorpt_correction_type psi-scan
_exptl_absorpt_process_details '(<i>MolEN</i>; Fair, 1990)'
_exptl_crystal_colour 'Pale yellow'
_exptl_crystal_density_diffrn 3.943
_exptl_crystal_description Needle
_exptl_crystal_F_000 628
_exptl_crystal_size_max 0.30
_exptl_crystal_size_mid 0.10
_exptl_crystal_size_min 0.08
_refine_diff_density_max 1.196
_refine_diff_density_min -0.794
_refine_ls_extinction_method None
_refine_ls_goodness_of_fit_ref 1.009
_refine_ls_hydrogen_treatment constr
_refine_ls_matrix_type full
_refine_ls_number_parameters 101
_refine_ls_number_reflns 1308
_refine_ls_number_restraints 0
_refine_ls_restrained_S_all 1.009
_refine_ls_R_factor_all 0.0268
_refine_ls_R_factor_gt 0.0260
_refine_ls_shift/su_max 0.000
_refine_ls_shift/su_mean 0.000
_refine_ls_structure_factor_coef Fsqd
_refine_ls_weighting_details 'calc w=1/[\s^2^(Fo^2^)+(0.0599P)^2^+3.6455P] where P=(Fo^2^+2Fc^2^)/3'
_refine_ls_weighting_scheme calc
_refine_ls_wR_factor_gt 0.0886
_refine_ls_wR_factor_ref 0.0891
_reflns_number_gt 1268
_reflns_number_total 1308
_reflns_threshold_expression I>2\s(I)
_cod_data_source_file rk2131.cif
_cod_data_source_block I
_cod_depositor_comments
;
The following automatic conversions were performed:
'_symmetry_cell_setting' value 'Monoclinic' changed to 'monoclinic'
according to '/home/saulius/struct/CIF-dictionaries/cif_core.dic'
dictionary named 'cif_core.dic' version 2.4.1 from
2010-06-29.

'_atom_sites_solution_secondary' value 'Difmap' changed to
'difmap' according to '/home/saulius/struct/CIF-dictionaries/cif_core.dic'
dictionary named 'cif_core.dic' version 2.4.1 from
2010-06-29.

'_refine_ls_matrix_type' value 'Full' changed to 'full'
according to '/home/saulius/struct/CIF-dictionaries/cif_core.dic'
dictionary named 'cif_core.dic' version 2.4.1 from
2010-06-29.

'_refine_ls_weighting_scheme' value 'Calc' changed to 'calc'
according to '/home/saulius/struct/CIF-dictionaries/cif_core.dic'
dictionary named 'cif_core.dic' version 2.4.1 from 2010-06-29.

Automatic conversion script
Id: cif_fix_enum 1527 2010-12-29 10:47:43Z saulius 

The following automatic conversions were performed:

'_symmetry_cell_setting' value 'Monoclinic' changed to 'monoclinic'
according to /home/saulius/struct/CIF-dictionaries/cif_core.dic
dictionary named 'cif_core.dic' version 2.4.1 from
2010-06-29.

'_atom_sites_solution_secondary' value 'Difmap' changed
to 'difmap' according to
/home/saulius/struct/CIF-dictionaries/cif_core.dic dictionary named
'cif_core.dic' version 2.4.1 from
2010-06-29.

'_refine_ls_matrix_type' value 'Full' changed to 'full'
according to /home/saulius/struct/CIF-dictionaries/cif_core.dic
dictionary named 'cif_core.dic' version 2.4.1 from
2010-06-29.

'_refine_ls_weighting_scheme' value 'Calc' changed to
'calc' according to
/home/saulius/struct/CIF-dictionaries/cif_core.dic dictionary named
'cif_core.dic' version 2.4.1 from 2010-06-29.

Automatic conversion script
Id: cif_fix_values 1715 2011-07-08 13:25:40Z adriana 
;
_cod_original_sg_symbol_H-M 'P 21/c'
_cod_database_code 2221784
_cod_database_fobs_code 2221784

loop_
_symmetry_equiv_pos_site_id
_symmetry_equiv_pos_as_xyz
1 x,y,z
2 -x,1/2+y,1/2-z
3 -x,-y,-z
4 x,1/2-y,1/2+z

loop_
_atom_site_aniso_label
_atom_site_aniso_U_11
_atom_site_aniso_U_22
_atom_site_aniso_U_33
_atom_site_aniso_U_12
_atom_site_aniso_U_13
_atom_site_aniso_U_23
Ag1 0.0447(3) 0.0225(3) 0.0247(3) -0.0009(2) -0.0155(2) -0.00120(10)
Ag2 0.0254(3) 0.0282(3) 0.0195(3) -0.00470(10) -0.0097(2) 0.00110(10)
O1 0.0201(16) 0.0262(18) 0.0240(17) -0.0079(13) -0.0045(13) -0.0005(14)
O2 0.0254(18) 0.0292(19) 0.0221(17) -0.0027(14) -0.0152(14) -0.0006(14)
O3 0.0222(17) 0.035(2) 0.0156(16) 0.0058(14) -0.0048(13) 0.0024(14)
O4 0.0291(19) 0.033(2) 0.0187(16) 0.0134(16) -0.0057(14) 0.0017(14)
C1 0.0131(18) 0.020(2) 0.0164(19) -0.0001(16) -0.0070(15) 0.0001(16)
C2 0.017(2) 0.020(2) 0.017(2) -0.0003(16) -0.0064(16) 0.0033(16)
C3 0.0150(19) 0.021(2) 0.0130(18) 0.0022(16) -0.0058(14) 0.0001(16)
C4 0.016(2) 0.016(2) 0.024(2) 0.0017(16) -0.0059(17) -0.0050(16)
C5 0.015(2) 0.022(2) 0.018(2) -0.0005(16) -0.0046(16) 0.0013(16)

loop_
_atom_site_type_symbol
_atom_site_label
_atom_site_fract_x
_atom_site_fract_y
_atom_site_fract_z
_atom_site_U_iso_or_equiv
_atom_site_thermal_displace_type
_atom_site_calc_flag
_atom_site_refinement_flags
_atom_site_occupancy
Ag Ag1 0.09967(6) 0.44769(6) 0.70351(4) 0.0316(2) Uani . . 1.000
Ag Ag2 -0.15558(4) 0.16471(6) 0.44813(3) 0.0250(2) Uani . . 1.000
O O1 0.1054(4) 0.2412(6) 0.5218(3) 0.0238(10) Uani . . 1.000
O O2 0.1422(4) 0.3437(6) 0.3300(3) 0.0264(10) Uani . . 1.000
O O3 0.3520(4) 0.6473(6) 0.1913(3) 0.0246(10) Uani . . 1.000
O O4 0.2066(5) 0.8108(6) 0.3346(3) 0.0273(11) Uani . . 1.000
C C1 0.3498(5) 0.4182(8) 0.4710(4) 0.0169(11) Uani . . 1.000
C C2 0.4363(6) 0.3358(7) 0.5701(4) 0.0184(12) Uani . . 1.000
C C3 0.4135(5) 0.5821(8) 0.4012(4) 0.0167(11) Uani . . 1.000
C C4 0.1874(5) 0.3273(7) 0.4386(4) 0.0191(12) Uani . . 1.000
C C5 0.3167(5) 0.6850(8) 0.2996(4) 0.0186(12) Uani . . 1.000
H H2 0.39517 0.22806 0.61643 0.0221 Uiso . . 1.000

loop_
_atom_type_symbol
_atom_type_description
_atom_type_scat_dispersion_real
_atom_type_scat_dispersion_imag
_atom_type_scat_source
C C 0.0033 0.0016 'International Tables Vol C Tables 4.2.6.8 and 6.1.1.4'
H H 0.0000 0.0000 'International Tables Vol C Tables 4.2.6.8 and 6.1.1.4'
O O 0.0106 0.0060 'International Tables Vol C Tables 4.2.6.8 and 6.1.1.4'
Ag Ag -0.8971 1.1015 'International Tables Vol C Tables 4.2.6.8 and 6.1.1.4'

loop_
_geom_angle_atom_site_label_1
_geom_angle_atom_site_label_2
_geom_angle_atom_site_label_3
_geom_angle_site_symmetry_1
_geom_angle_site_symmetry_2
_geom_angle_site_symmetry_3
_geom_angle
_geom_angle_publ_flag
Ag2 Ag1 O1 3_566 . . 88.36(9) no
O1 Ag1 O2 . . 3_566 103.99(12) no
O1 Ag1 O2 . . 4_555 92.98(12) no
O1 Ag1 O4 . . 4_565 151.46(13) no
Ag2 Ag1 O2 3_566 . 3_566 68.57(9) no
Ag2 Ag1 O2 3_566 . 4_555 162.28(9) no
Ag2 Ag1 O4 3_566 . 4_565 74.22(9) no
O2 Ag1 O2 3_566 . 4_555 127.86(12) no
O2 Ag1 O4 3_566 . 4_565 90.69(14) no
O2 Ag1 O4 4_555 . 4_565 97.10(13) no
O1 Ag2 O3 . . 2_545 154.36(13) no
O1 Ag2 O1 . . 3_556 91.37(12) no
Ag1 Ag2 O1 3_566 . . 80.89(9) no
O1 Ag2 O4 . . 3_566 82.89(13) no
O1 Ag2 O3 3_556 . 2_545 98.33(13) no
Ag1 Ag2 O3 3_566 . 2_545 78.00(10) no
O3 Ag2 O4 2_545 . 3_566 120.81(13) no
Ag1 Ag2 O1 3_566 . 3_556 146.75(8) no
O1 Ag2 O4 3_556 . 3_566 88.69(12) no
Ag1 Ag2 O4 3_566 . 3_566 121.88(9) no
Ag1 O1 Ag2 . . . 109.14(14) no
Ag1 O1 C4 . . . 113.7(3) no
Ag1 O1 Ag2 . . 3_556 116.43(13) no
Ag2 O1 C4 . . . 111.9(3) no
Ag2 O1 Ag2 . . 3_556 88.62(12) no
Ag2 O1 C4 3_556 . . 114.3(3) no
Ag1 O2 C4 3_566 . . 112.7(3) no
Ag1 O2 C4 4_554 . . 122.4(3) no
Ag1 O2 Ag1 3_566 . 4_554 104.81(13) no
Ag2 O3 C5 2_555 . . 115.9(3) no
Ag2 O4 C5 3_566 . . 120.3(3) no
Ag1 O4 C5 4_564 . . 119.1(3) no
Ag1 O4 Ag2 4_564 . 3_566 119.34(17) no
C2 C1 C3 . . . 120.9(4) no
C2 C1 C4 . . . 117.4(4) no
C3 C1 C4 . . . 121.7(4) no
C1 C2 C3 . . 3_666 117.2(4) no
C1 C3 C5 . . . 121.6(4) no
C1 C3 C2 . . 3_666 121.8(4) no
C2 C3 C5 3_666 . . 116.4(4) no
O1 C4 O2 . . . 125.3(4) no
O1 C4 C1 . . . 120.8(4) no
O2 C4 C1 . . . 114.0(4) no
O3 C5 O4 . . . 127.9(4) no
O3 C5 C3 . . . 118.1(4) no
O4 C5 C3 . . . 114.0(4) no
C1 C2 H2 . . . 121.00 no
C3 C2 H2 3_666 . . 121.00 no

loop_
_geom_bond_atom_site_label_1
_geom_bond_atom_site_label_2
_geom_bond_site_symmetry_1
_geom_bond_site_symmetry_2
_geom_bond_distance
_geom_bond_publ_flag
Ag1 O1 . . 2.382(3) no
Ag1 Ag2 . 3_566 3.0140(8) no
Ag1 O2 . 3_566 2.412(4) no
Ag1 O2 . 4_555 2.314(4) no
Ag1 O4 . 4_565 2.233(4) no
Ag2 O1 . . 2.311(3) no
Ag2 O3 . 2_545 2.153(3) no
Ag2 O1 . 3_556 2.615(4) no
Ag2 O4 . 3_566 2.452(3) no
O1 C4 . . 1.298(5) no
O2 C4 . . 1.224(5) no
O3 C5 . . 1.265(5) no
O4 C5 . . 1.293(6) no
C1 C2 . . 1.359(6) no
C1 C3 . . 1.414(7) no
C1 C4 . . 1.487(6) no
C2 C3 . 3_666 1.368(7) no
C3 C5 . . 1.474(6) no
C2 H2 . . 0.9300 no

loop_
_geom_contact_atom_site_label_1
_geom_contact_atom_site_label_2
_geom_contact_distance
_geom_contact_site_symmetry_1
_geom_contact_site_symmetry_2
_geom_contact_publ_flag
Ag1 C2 3.334(5) . . no
Ag1 C4 3.097(4) . 3_566 no
Ag1 Ag1 3.7449(9) . 2_546 no
Ag1 Ag1 3.7449(9) . 2_556 no
Ag1 Ag2 4.0452(9) . 2_556 no
Ag1 O1 4.022(4) . 2_556 no
Ag1 O1 3.495(4) . 3_566 no
Ag1 O3 4.061(3) . 3_566 no
Ag1 O3 3.320(4) . 4_565 no
Ag1 C5 3.565(4) . 3_566 no
Ag1 Ag2 3.6134(9) . 4_555 no
Ag1 C5 3.077(5) . 4_565 no
Ag2 O1 3.788(4) . 3_566 no
Ag2 O4 4.026(4) . 1_545 no
Ag2 C2 3.898(5) . 1_455 no
Ag2 Ag1 4.0452(9) . 2_546 no
Ag2 C2 3.923(5) . 3_566 no
Ag2 C1 3.250(5) . 3_566 no
Ag2 C2 3.928(5) . 3_556 no
Ag2 Ag1 3.6134(9) . 4_554 no
Ag2 C4 3.458(4) . 3_566 no
Ag1 H2 3.0400 . . no
Ag2 H2 3.2300 . 3_556 no
O1 O2 2.240(5) . . no
O1 Ag2 3.788(4) . 3_566 no
O1 Ag1 4.022(4) . 2_546 no
O1 Ag1 3.496(4) . 3_566 no
O1 O4 3.154(5) . 3_566 no
O2 C5 2.635(6) . . no
O2 O3 3.072(5) . . no
O2 O4 2.999(5) . . no
O2 Ag2 3.666(4) . 2_555 no
O2 Ag2 3.939(4) . 3_566 no
O3 O2 3.072(5) . . no
O3 Ag1 4.061(3) . 3_566 no
O4 C4 3.268(6) . . no
O4 Ag2 4.026(4) . 1_565 no
O4 O2 2.999(5) . . no
O4 Ag1 3.031(4) . 3_566 no
O4 O1 3.155(5) . 3_566 no
O1 H2 2.5500 . . no
O3 H2 2.5400 . 4_554 no
C2 Ag1 3.334(5) . . no
C2 Ag2 3.898(5) . 1_655 no
C2 Ag2 3.928(5) . 3_556 no
C2 Ag2 3.923(5) . 3_566 no
C4 O4 3.268(6) . . no
C5 O2 2.635(6) . . no
C5 Ag1 3.565(4) . 3_566 no
H2 Ag1 3.0400 . . no
H2 O1 2.5500 . . no
H2 Ag2 3.2300 . 3_556 no
H2 O3 2.5400 . 4_555 no

loop_
_geom_hbond_atom_site_label_D
_geom_hbond_atom_site_label_H
_geom_hbond_atom_site_label_A
_geom_hbond_site_symmetry_A
_geom_hbond_distance_DH
_geom_hbond_distance_HA
_geom_hbond_distance_DA
_geom_hbond_angle_DHA
_geom_hbond_publ_flag
C2 H2 O3 4_555 0.9300 2.5400 3.422(6) 158.00 y

loop_
_geom_torsion_atom_site_label_1
_geom_torsion_atom_site_label_2
_geom_torsion_atom_site_label_3
_geom_torsion_atom_site_label_4
_geom_torsion_site_symmetry_1
_geom_torsion_site_symmetry_2
_geom_torsion_site_symmetry_3
_geom_torsion_site_symmetry_4
_geom_torsion
_geom_torsion_publ_flag
Ag2 Ag1 O1 Ag2 3_566 . . . -100.23(13) no
Ag2 Ag1 O1 C4 3_566 . . . 25.5(3) no
Ag2 Ag1 O1 Ag2 3_566 . . 3_556 161.49(13) no
O2 Ag1 O1 Ag2 3_566 . . . -32.80(17) no
O2 Ag1 O1 C4 3_566 . . . 92.9(3) no
O2 Ag1 O1 Ag2 3_566 . . 3_556 -131.09(14) no
O2 Ag1 O1 Ag2 4_555 . . . 97.46(15) no
O2 Ag1 O1 C4 4_555 . . . -136.8(3) no
O2 Ag1 O1 Ag2 4_555 . . 3_556 -0.82(15) no
O4 Ag1 O1 Ag2 4_565 . . . -151.8(2) no
O4 Ag1 O1 C4 4_565 . . . -26.0(5) no
O4 Ag1 O1 Ag2 4_565 . . 3_556 110.0(3) no
O1 Ag1 Ag2 O4 . . 3_566 . -5.35(14) no
O1 Ag1 Ag2 O1 . . 3_566 3_566 70.34(12) no
O1 Ag1 Ag2 O3 . . 3_566 4_565 -124.33(13) no
O2 Ag1 Ag2 O4 3_566 . 3_566 . -111.08(15) no
O4 Ag1 Ag2 O4 4_565 . 3_566 . 151.77(16) no
O1 Ag1 O2 C4 . . 3_566 3_566 -21.4(3) no
O1 Ag1 O2 C4 . . 4_555 4_555 162.7(3) no
O1 Ag1 O4 C5 . . 4_565 4_565 17.6(5) no
O3 Ag2 O1 Ag1 2_545 . . . 129.8(3) no
O3 Ag2 O1 C4 2_545 . . . 3.1(5) no
O3 Ag2 O1 Ag2 2_545 . . 3_556 -112.6(3) no
O1 Ag2 O1 Ag1 3_556 . . . -117.55(14) no
O1 Ag2 O1 C4 3_556 . . . 115.8(3) no
O1 Ag2 O1 Ag2 3_556 . . 3_556 0.03(10) no
Ag1 Ag2 O1 Ag1 3_566 . . . 94.95(13) no
Ag1 Ag2 O1 C4 3_566 . . . -31.8(3) no
Ag1 Ag2 O1 Ag2 3_566 . . 3_556 -147.47(8) no
O4 Ag2 O1 Ag1 3_566 . . . -29.04(15) no
O4 Ag2 O1 C4 3_566 . . . -155.7(3) no
O4 Ag2 O1 Ag2 3_566 . . 3_556 88.54(12) no
O1 Ag2 O3 C5 . . 2_545 2_545 8.6(6) no
O1 Ag2 O1 Ag1 . . 3_556 3_556 -110.74(15) no
O1 Ag2 O1 Ag2 . . 3_556 3_556 -0.03(11) no
O1 Ag2 O1 C4 . . 3_556 3_556 113.6(3) no
O1 Ag2 O4 C5 . . 3_566 3_566 125.7(4) no
Ag1 O1 C4 O2 . . . . -132.9(4) no
Ag1 O1 C4 C1 . . . . 46.7(5) no
Ag2 O1 C4 O2 . . . . -8.7(6) no
Ag2 O1 C4 C1 . . . . 170.9(3) no
Ag2 O1 C4 O2 3_556 . . . 90.2(5) no
Ag2 O1 C4 C1 3_556 . . . -90.3(4) no
Ag1 O2 C4 O1 3_566 . . . 61.0(5) no
Ag1 O2 C4 C1 3_566 . . . -118.5(3) no
Ag1 O2 C4 O1 4_554 . . . -65.4(6) no
Ag1 O2 C4 C1 4_554 . . . 115.1(4) no
Ag2 O3 C5 O4 2_555 . . . -31.4(7) no
Ag2 O3 C5 C3 2_555 . . . 151.0(3) no
Ag2 O4 C5 O3 3_566 . . . 176.4(4) no
Ag2 O4 C5 C3 3_566 . . . -5.9(5) no
Ag1 O4 C5 O3 4_564 . . . -16.2(7) no
Ag1 O4 C5 C3 4_564 . . . 161.5(3) no
C3 C1 C2 C3 . . . 3_666 -0.1(7) no
C4 C1 C2 C3 . . . 3_666 179.2(4) no
C2 C1 C3 C5 . . . . -175.0(4) no
C2 C1 C3 C2 . . . 3_666 0.1(7) no
C4 C1 C3 C5 . . . . 5.7(7) no
C4 C1 C3 C2 . . . 3_666 -179.2(4) no
C2 C1 C4 O1 . . . . 27.0(6) no
C2 C1 C4 O2 . . . . -153.5(4) no
C3 C1 C4 O1 . . . . -153.8(4) no
C3 C1 C4 O2 . . . . 25.8(6) no
C1 C2 C3 C1 . . 3_666 3_666 0.1(7) no
C1 C2 C3 C5 . . 3_666 3_666 -175.3(4) no
C1 C3 C5 O3 . . . . -109.0(5) no
C1 C3 C5 O4 . . . . 73.0(6) no
C2 C3 C5 O3 3_666 . . . 75.6(6) no
C2 C3 C5 O4 3_666 . . . -102.3(5) no
